data_7236859
loop_
_publ_author_name
'Zhang, Weichuan'
'Sun, Zhihua'
'Zhang, Jing'
'Han, Shiguo'
'Ji, Chengmin'
'Li, Lina'
'Hong, Maochun'
'Luo, Junhua'

_publ_section_title
;
 Thermochromism to tune the optical bandgap of a lead-free perovskite-type
 hybrid semiconductor for efficiently enhancing photocurrent generation
;
_journal_issue 38
_journal_name_full 'Journal of Materials Chemistry C'
_journal_page_first 9967
_journal_paper_doi 10.1039/C7TC02721D
_journal_volume 5
_journal_year 2017
_chemical_formula_moiety 'Br5 Sb, C16 H20 N2'
_chemical_formula_sum 'C16 H20 Br5 N2 Sb'
_chemical_formula_weight 761.64
_chemical_name_systematic AC-8-400K
_space_group_crystal_system monoclinic
_space_group_IT_number 14
_space_group_name_Hall '-P 2yn'
_space_group_name_H-M_alt 'P 1 21/n 1'
_atom_sites_solution_hydrogens geom
_audit_creation_date 2017-01-18
_audit_creation_method
;
Olex2 1.2
(compiled 2017.01.04 svn.r3372 for OlexSys, GUI svn.r5289)
;
_audit_update_record
;
2017-02-20 deposited with the CCDC.
2017-08-24 downloaded from the CCDC.
;
_cell_angle_alpha 90.0
_cell_angle_beta 99.313(6)
_cell_angle_gamma 90.0
_cell_formula_units_Z 4
_cell_length_a 11.0102(6)
_cell_length_b 15.1858(8)
_cell_length_c 13.6416(9)
_cell_measurement_reflns_used 4077
_cell_measurement_temperature 400.01(10)
_cell_measurement_theta_max 29.1900
_cell_measurement_theta_min 3.7290
_cell_volume 2250.8(2)
_computing_cell_refinement
;
CrysAlisPro, Agilent Technologies,
Version 1.171.37.35 (release 13-08-2014 CrysAlis171 .NET)
(compiled Aug 13 2014,18:06:01)
;
_computing_data_collection
;
CrysAlisPro, Agilent Technologies,
Version 1.171.37.35 (release 13-08-2014 CrysAlis171 .NET)
(compiled Aug 13 2014,18:06:01)
;
_computing_data_reduction
;
CrysAlisPro, Agilent Technologies,
Version 1.171.37.35 (release 13-08-2014 CrysAlis171 .NET)
(compiled Aug 13 2014,18:06:01)
;
_computing_molecular_graphics 'Olex2 (Dolomanov et al., 2009)'
_computing_publication_material 'Olex2 (Dolomanov et al., 2009)'
_computing_structure_refinement 'XL (Sheldrick, 2008)'
_diffrn_ambient_environment air
_diffrn_ambient_temperature 400.01(10)
_diffrn_detector 'CCD plate'
_diffrn_detector_area_resol_mean 10.5594
_diffrn_detector_type Atlas
_diffrn_measured_fraction_theta_full 0.996
_diffrn_measured_fraction_theta_max 0.869
_diffrn_measurement_details
;
#__ type_ start__ end____ width___ exp.time_
  1 omega  -92.00   29.00   1.0000   30.6250
omega____ theta____ kappa____ phi______ frames
    -      -11.7391  -19.0000 -120.0000 121

#__ type_ start__ end____ width___ exp.time_
  2 omega  -36.00   63.00   1.0000   30.6250
omega____ theta____ kappa____ phi______ frames
    -      -11.7391   38.0000 -150.0000 99

#__ type_ start__ end____ width___ exp.time_
  3 omega  -64.00  -25.00   1.0000   30.6250
omega____ theta____ kappa____ phi______ frames
    -       10.4891  -38.0000    0.0000 39
;
_diffrn_measurement_device 'four-circle diffractometer'
_diffrn_measurement_device_type 'SuperNova, Dual, Cu at zero, Atlas'
_diffrn_measurement_method '\w scans'
_diffrn_orient_matrix_UB_11 -0.0259850000
_diffrn_orient_matrix_UB_12 0.0251127000
_diffrn_orient_matrix_UB_13 -0.0420213000
_diffrn_orient_matrix_UB_21 0.0213673000
_diffrn_orient_matrix_UB_22 -0.0314339000
_diffrn_orient_matrix_UB_23 -0.0317111000
_diffrn_orient_matrix_UB_31 -0.0559298000
_diffrn_orient_matrix_UB_32 -0.0237252000
_diffrn_orient_matrix_UB_33 -0.0025817000
_diffrn_radiation_monochromator mirror
_diffrn_radiation_probe x-ray
_diffrn_radiation_type MoK\a
_diffrn_radiation_wavelength 0.71073
_diffrn_reflns_av_R_equivalents 0.0869
_diffrn_reflns_av_unetI/netI 0.1268
_diffrn_reflns_Laue_measured_fraction_full 0.996
_diffrn_reflns_Laue_measured_fraction_max 0.869
_diffrn_reflns_limit_h_max 15
_diffrn_reflns_limit_h_min -12
_diffrn_reflns_limit_k_max 17
_diffrn_reflns_limit_k_min -20
_diffrn_reflns_limit_l_max 17
_diffrn_reflns_limit_l_min -16
_diffrn_reflns_number 15239
_diffrn_reflns_point_group_measured_fraction_full 0.996
_diffrn_reflns_point_group_measured_fraction_max 0.869
_diffrn_reflns_theta_full 25.242
_diffrn_reflns_theta_max 29.726
_diffrn_reflns_theta_min 3.477
_diffrn_source 'SuperNova (Mo) X-ray Source'
_exptl_absorpt_coefficient_mu 10.104
_exptl_absorpt_correction_T_max 1.00000
_exptl_absorpt_correction_T_min 0.24371
_exptl_absorpt_correction_type multi-scan
_exptl_crystal_colour orange
_exptl_crystal_colour_primary orange
_exptl_crystal_density_diffrn 2.248
_exptl_crystal_description block
_exptl_crystal_F_000 1424
_refine_diff_density_max 1.563
_refine_diff_density_min -2.094
_refine_diff_density_rms 0.216
_refine_ls_extinction_method none
_refine_ls_goodness_of_fit_ref 1.028
_refine_ls_hydrogen_treatment constr
_refine_ls_matrix_type full
_refine_ls_number_parameters 253
_refine_ls_number_reflns 5576
_refine_ls_number_restraints 1
_refine_ls_restrained_S_all 1.028
_refine_ls_R_factor_all 0.1620
_refine_ls_R_factor_gt 0.0887
_refine_ls_shift/su_max 0.001
_refine_ls_shift/su_mean 0.000
_refine_ls_structure_factor_coef Fsqd
_refine_ls_weighting_details 'w=1/[\s^2^(Fo^2^)+(0.0978P)^2^] where P=(Fo^2^+2Fc^2^)/3'
_refine_ls_weighting_scheme calc
_refine_ls_wR_factor_gt 0.1812
_refine_ls_wR_factor_ref 0.2256
_reflns_Friedel_coverage 0.000
_reflns_number_gt 2904
_reflns_number_total 5576
_reflns_threshold_expression 'I > 2\s(I)'
_cod_data_source_file c7tc02721d2.cif
_cod_data_source_block 8
_cod_original_sg_symbol_H-M 'P 1 21/c 1'
_cod_database_code 7236859
_shelx_shelxl_version_number 2014/7
_chemical_oxdiff_formula 'C H N Sb Br'
_shelx_space_group_comment
;
The symmetry employed for this shelxl refinement is uniquely defined
by the following loop, which should always be used as a source of
symmetry information in preference to the above space-group names.
They are only intended as comments.
;
_cell_oxdiff_angle_alpha 90.057(5)
_cell_oxdiff_angle_beta 99.347(4)
_cell_oxdiff_angle_gamma 90.041(4)
_cell_oxdiff_length_a 11.0137(5)
_cell_oxdiff_length_b 15.1859(9)
_cell_oxdiff_length_c 13.6385(8)
_cell_oxdiff_measurement_reflns_used 4077
_cell_oxdiff_volume 2250.8(2)
_reflns_odcompleteness_completeness 99.50
_reflns_odcompleteness_iscentric 1
_reflns_odcompleteness_theta 26.32
_olex2_refinement_description
;
1. Fixed Uiso
 At 1.2 times of:
  All C(H) groups, All N(H) groups
 At 1.5 times of:
  All C(H,H,H) groups
2. Others
 1*[Sof(Br2)]+1*[Sof(Br2A)]+1*[Sof(Br3)]+1*[Sof(Br3A)]+1*[Sof(Br4)]+1*
 [Sof(Br4A)]=3 with esd of 0.0005
3.a Ternary CH refined with riding coordinates:
 N1(H1), C10(H10), C9(H9)
3.b Aromatic/amide H refined with riding coordinates:
 C12(H12), C8(H8), C15(H15), C14(H14), C13(H13), C5(H5), C7(H7), C4(H4)
3.c Idealised Me refined as rotating group:
 C1(H1A,H1B,H1C), C16(H16A,H16B,H16C), C2(H2A,H2B,H2C)
;
_olex2_submission_original_sample_id AC-8-400K
_olex2_submission_special_instructions 'No special instructions were received'

loop_
_space_group_symop_operation_xyz
'x, y, z'
'-x+1/2, y+1/2, -z+1/2'
'-x, -y, -z'
'x-1/2, -y-1/2, z-1/2'

loop_
_atom_site_label
_atom_site_type_symbol
_atom_site_fract_x
_atom_site_fract_y
_atom_site_fract_z
_atom_site_U_iso_or_equiv
_atom_site_adp_type
_atom_site_occupancy
_atom_site_site_symmetry_order
_atom_site_calc_flag
_atom_site_refinement_flags_posn
_atom_site_refinement_flags_occupancy
_atom_site_disorder_assembly
_atom_site_disorder_group
Sb1 Sb 0.67961(6) 0.04496(4) 0.47101(6) 0.0462(3) Uani 1 1 d . . . .
Br1 Br 0.89922(9) 0.05222(7) 0.57616(9) 0.0524(3) Uani 1 1 d . . . .
Br2 Br 0.7158(14) 0.1065(17) 0.3005(16) 0.059(3) Uani 0.233(13) 1 d . P A 1
Br5 Br 0.67283(11) 0.23655(9) 0.54470(11) 0.0717(4) Uani 1 1 d . . . .
Br4 Br 0.583(2) -0.0428(19) 0.6328(18) 0.070(5) Uani 0.258(13) 1 d . P A 5
Br3 Br 0.7267(13) -0.1149(10) 0.3994(18) 0.076(3) Uani 0.359(14) 1 d . P A 3
N1 N 0.4941(8) 0.3320(6) 0.3681(8) 0.058(2) Uani 1 1 d . . . .
H1 H 0.5384 0.2955 0.4214 0.070 Uiso 1 1 calc R . . .
N2 N -0.0354(7) 0.7803(5) 0.6822(6) 0.0426(19) Uani 1 1 d . . . .
C3 C 0.3962(9) 0.3769(6) 0.4078(9) 0.047(2) Uani 1 1 d . . . .
C12 C 0.0054(10) 0.7291(6) 0.5292(9) 0.053(3) Uani 1 1 d . . . .
H12 H 0.0151 0.7413 0.4641 0.063 Uiso 1 1 calc R . . .
C10 C 0.0280(9) 0.5694(7) 0.4950(9) 0.050(3) Uani 1 1 d . . . .
H10 H 0.0597 0.5902 0.4361 0.060 Uiso 1 1 calc R . . .
C1 C 0.5865(10) 0.3909(8) 0.3320(12) 0.073(4) Uani 1 1 d . . . .
H1A H 0.5499 0.4184 0.2710 0.110 Uiso 1 1 calc GR . . .
H1B H 0.6563 0.3567 0.3209 0.110 Uiso 1 1 calc GR . . .
H1C H 0.6125 0.4353 0.3810 0.110 Uiso 1 1 calc GR . . .
C9 C 0.0967(9) 0.4854(6) 0.5366(8) 0.047(2) Uani 1 1 d . . . .
H9 H 0.1187 0.4884 0.6091 0.056 Uiso 1 1 calc R . . .
C11 C 0.0189(8) 0.6442(6) 0.5654(9) 0.045(2) Uani 1 1 d . . . .
C6 C 0.2058(9) 0.4535(6) 0.4891(8) 0.048(3) Uani 1 1 d . . . .
C8 C 0.3629(10) 0.3414(8) 0.4932(9) 0.062(3) Uani 1 1 d . . . .
H8 H 0.4038 0.2923 0.5232 0.074 Uiso 1 1 calc R . . .
C16 C -0.0723(11) 0.8541(8) 0.7419(10) 0.070(4) Uani 1 1 d . . . .
H16A H -0.0260 0.8515 0.8078 0.105 Uiso 1 1 calc GR . . .
H16B H -0.1586 0.8496 0.7451 0.105 Uiso 1 1 calc GR . . .
H16C H -0.0564 0.9090 0.7115 0.105 Uiso 1 1 calc GR . . .
C15 C 0.0088(11) 0.6317(7) 0.6619(9) 0.059(3) Uani 1 1 d . . . .
H15 H 0.0209 0.5758 0.6896 0.071 Uiso 1 1 calc R . . .
C14 C -0.0189(10) 0.7003(7) 0.7191(9) 0.057(3) Uani 1 1 d . . . .
H14 H -0.0262 0.6903 0.7852 0.068 Uiso 1 1 calc R . . .
C13 C -0.0224(11) 0.7953(7) 0.5900(10) 0.064(3) Uani 1 1 d . . . .
H13 H -0.0323 0.8523 0.5651 0.076 Uiso 1 1 calc R . . .
C5 C 0.2442(11) 0.4885(7) 0.4082(10) 0.067(4) Uani 1 1 d . . . .
H5 H 0.2066 0.5390 0.3792 0.081 Uiso 1 1 calc R . . .
C7 C 0.2675(10) 0.3801(8) 0.5331(10) 0.061(3) Uani 1 1 d . . . .
H7 H 0.2445 0.3564 0.5903 0.073 Uiso 1 1 calc R . . .
C4 C 0.3399(12) 0.4494(8) 0.3680(11) 0.077(4) Uani 1 1 d . . . .
H4 H 0.3649 0.4744 0.3123 0.092 Uiso 1 1 calc R . . .
C2 C 0.4388(14) 0.2706(9) 0.2849(14) 0.097(5) Uani 1 1 d . . . .
H2A H 0.3894 0.2269 0.3107 0.145 Uiso 1 1 calc GR . . .
H2B H 0.5037 0.2422 0.2576 0.145 Uiso 1 1 calc GR . . .
H2C H 0.3884 0.3038 0.2340 0.145 Uiso 1 1 calc GR . . .
Br2A Br 0.7495(6) 0.1123(6) 0.3016(6) 0.0822(15) Uani 0.758(13) 1 d . P A 2
Br4A Br 0.5937(6) -0.0260(7) 0.6485(6) 0.0638(15) Uani 0.739(13) 1 d . P A 6
Br3A Br 0.7203(9) -0.1165(5) 0.4184(11) 0.090(3) Uani 0.652(14) 1 d . P A 4

loop_
_atom_site_aniso_label
_atom_site_aniso_U_11
_atom_site_aniso_U_22
_atom_site_aniso_U_33
_atom_site_aniso_U_23
_atom_site_aniso_U_13
_atom_site_aniso_U_12
Sb1 0.0496(4) 0.0514(5) 0.0384(5) -0.0005(3) 0.0098(3) 0.0016(3)
Br1 0.0508(6) 0.0552(6) 0.0511(8) -0.0002(5) 0.0077(5) 0.0034(4)
Br2 0.037(6) 0.110(7) 0.034(4) 0.003(3) 0.022(5) -0.021(5)
Br5 0.0791(8) 0.0778(8) 0.0569(9) 0.0000(6) 0.0071(6) 0.0333(6)
Br4 0.062(5) 0.086(10) 0.051(8) 0.012(6) -0.022(4) -0.025(5)
Br3 0.065(4) 0.090(7) 0.071(6) -0.028(4) 0.002(3) 0.006(3)
N1 0.062(5) 0.062(6) 0.053(7) 0.007(5) 0.014(5) 0.017(4)
N2 0.056(5) 0.042(4) 0.032(6) 0.003(3) 0.014(4) 0.001(4)
C3 0.048(5) 0.049(6) 0.043(7) 0.011(5) 0.004(5) 0.010(4)
C12 0.081(7) 0.043(6) 0.039(7) 0.005(5) 0.024(6) -0.008(5)
C10 0.057(6) 0.053(6) 0.039(7) 0.014(5) 0.009(5) 0.008(5)
C1 0.049(6) 0.097(9) 0.079(11) 0.019(7) 0.025(6) -0.004(6)
C9 0.057(6) 0.043(5) 0.042(7) 0.003(4) 0.010(5) 0.015(4)
C11 0.041(5) 0.042(5) 0.051(8) 0.001(5) 0.009(4) 0.004(4)
C6 0.052(6) 0.039(6) 0.048(8) -0.008(4) -0.007(5) 0.007(4)
C8 0.068(7) 0.076(8) 0.045(8) 0.017(6) 0.020(6) 0.024(6)
C16 0.094(9) 0.059(7) 0.058(10) -0.013(6) 0.019(7) 0.019(6)
C15 0.092(8) 0.043(6) 0.046(8) 0.008(5) 0.022(6) 0.011(5)
C14 0.091(8) 0.043(6) 0.036(7) -0.003(5) 0.007(6) 0.011(5)
C13 0.097(8) 0.029(5) 0.066(10) 0.008(5) 0.018(7) 0.005(5)
C5 0.093(8) 0.048(6) 0.068(10) 0.026(6) 0.034(7) 0.018(6)
C7 0.066(7) 0.072(8) 0.048(9) 0.012(6) 0.019(6) 0.022(6)
C4 0.085(8) 0.074(8) 0.084(12) 0.034(7) 0.054(8) 0.025(7)
C2 0.113(11) 0.071(9) 0.111(16) -0.008(9) 0.038(11) 0.006(8)
Br2A 0.064(3) 0.143(3) 0.0433(15) 0.0103(13) 0.018(2) -0.031(3)
Br4A 0.063(3) 0.085(3) 0.044(3) 0.0018(19) 0.012(2) -0.008(2)
Br3A 0.111(5) 0.047(2) 0.103(7) -0.019(2) -0.007(3) 0.007(2)

loop_
_atom_type_symbol
_atom_type_description
_atom_type_scat_dispersion_real
_atom_type_scat_dispersion_imag
_atom_type_scat_source
C C 0.0033 0.0016 'International Tables Vol C Tables 4.2.6.8 and 6.1.1.4'
H H 0.0000 0.0000 'International Tables Vol C Tables 4.2.6.8 and 6.1.1.4'
Br Br -0.2901 2.4595 'International Tables Vol C Tables 4.2.6.8 and 6.1.1.4'
N N 0.0061 0.0033 'International Tables Vol C Tables 4.2.6.8 and 6.1.1.4'
Sb Sb -0.5866 1.5461 'International Tables Vol C Tables 4.2.6.8 and 6.1.1.4'

loop_
_geom_angle_atom_site_label_1
_geom_angle_atom_site_label_2
_geom_angle_atom_site_label_3
_geom_angle
_geom_angle_site_symmetry_1
_geom_angle_site_symmetry_3
Br1 Sb1 Br5 81.37(4) . .
Br1 Sb1 Br4 174.5(4) . 3_656
Br1 Sb1 Br4 91.3(4) . .
Br1 Sb1 Br3 91.3(3) . .
Br1 Sb1 Br2A 94.94(15) . .
Br1 Sb1 Br4A 87.46(15) . .
Br1 Sb1 Br3A 90.3(2) . .
Br2 Sb1 Br1 102.4(4) . .
Br2 Sb1 Br5 88.2(5) . .
Br4 Sb1 Br5 95.3(5) 3_656 .
Br4 Sb1 Br5 98.8(5) . .
Br4 Sb1 Br4 84.9(7) . 3_656
Br3 Sb1 Br5 169.5(4) . .
Br2A Sb1 Br5 87.0(2) . .
Br4A Sb1 Br5 92.84(19) . .
Br3A Sb1 Br5 171.5(2) . .
Sb1 Br4 Sb1 95.1(7) . 3_656
C3 N1 C1 115.3(8) . .
C3 N1 C2 109.6(9) . .
C1 N1 C2 109.5(10) . .
C14 N2 C16 121.4(10) . .
C13 N2 C16 118.7(9) . .
C13 N2 C14 119.8(9) . .
C8 C3 N1 116.4(9) . .
C4 C3 N1 124.0(10) . .
C4 C3 C8 119.7(10) . .
C13 C12 C11 119.4(11) . .
C9 C10 C9 91.0(7) . 3_566
C11 C10 C9 115.0(8) . 3_566
C11 C10 C9 118.0(9) . .
C10 C9 C10 89.0(7) . 3_566
C6 C9 C10 114.7(8) . 3_566
C6 C9 C10 118.5(9) . .
C12 C11 C10 119.5(10) . .
C15 C11 C12 117.3(10) . .
C15 C11 C10 122.7(9) . .
C5 C6 C9 126.2(9) . .
C5 C6 C7 118.1(10) . .
C7 C6 C9 115.6(10) . .
C3 C8 C7 119.0(10) . .
C11 C15 C14 120.7(10) . .
N2 C14 C15 121.0(11) . .
N2 C13 C12 121.7(10) . .
C6 C5 C4 120.6(10) . .
C8 C7 C6 121.2(11) . .
C3 C4 C5 121.3(11) . .

loop_
_geom_bond_atom_site_label_1
_geom_bond_atom_site_label_2
_geom_bond_distance
_geom_bond_site_symmetry_2
Sb1 Br1 2.6065(13) .
Sb1 Br2 2.60(2) .
Sb1 Br5 3.0830(14) .
Sb1 Br4 2.92(3) .
Sb1 Br4 3.01(2) 3_656
Sb1 Br3 2.698(16) .
Sb1 Br2A 2.749(7) .
Sb1 Br4A 2.943(8) .
Sb1 Br3A 2.614(7) .
Br4 Sb1 3.01(2) 3_656
N1 C3 1.452(12) .
N1 C1 1.496(13) .
N1 C2 1.517(18) .
N2 C16 1.480(13) .
N2 C14 1.317(13) .
N2 C13 1.309(15) .
C3 C8 1.385(15) .
C3 C4 1.336(15) .
C12 C11 1.381(13) .
C12 C13 1.368(15) .
C10 C9 1.544(13) .
C10 C9 1.603(14) 3_566
C10 C11 1.501(15) .
C9 C10 1.603(14) 3_566
C9 C6 1.533(13) .
C11 C15 1.352(16) .
C6 C5 1.352(15) .
C6 C7 1.391(14) .
C8 C7 1.390(14) .
C15 C14 1.366(15) .
C5 C4 1.396(15) .
